data_2231064
loop_
_publ_author_name
'Mekki, Sofiane'
'Rolland, Val\'erie'
'van der Lee, Arie'
'Rolland, Marc'

_publ_section_title
;
 <i>threo</i>-Diethyl
 2-ethyl-2-hydroxy-3-(4-methylbenzenesulfonamido)succinate
;
_journal_coeditor_code DN2708
_journal_issue 8
_journal_name_full 'Acta Crystallographica Section E'
_journal_page_first o2181
_journal_page_last o2182
_journal_paper_doi 10.1107/S1600536811029527
_journal_volume 67
_journal_year 2011
_chemical_formula_iupac 'C17 H25 N O7 S'
_chemical_formula_moiety 'C17 H25 N O7 S'
_chemical_formula_sum 'C17 H25 N O7 S'
_chemical_formula_weight 387.44
_chemical_name_systematic
;
<i>threo</i>-Diethyl 2-ethyl-2-hydroxy-3-(4-methylbenzenesulfonamido)succinate
;
_space_group_IT_number 2
_symmetry_cell_setting triclinic
_symmetry_space_group_name_Hall '-P 1'
_symmetry_space_group_name_H-M 'P -1'
_atom_sites_solution_hydrogens geom
_atom_sites_solution_primary direct
_atom_sites_solution_secondary difmap
_audit_creation_method SHELXL-97
_cell_angle_alpha 90.800(2)
_cell_angle_beta 91.153(2)
_cell_angle_gamma 112.513(3)
_cell_formula_units_Z 4
_cell_length_a 9.5424(3)
_cell_length_b 12.2708(4)
_cell_length_c 18.2427(5)
_cell_measurement_reflns_used 6999
_cell_measurement_temperature 173(2)
_cell_measurement_theta_max 67.28
_cell_measurement_theta_min 4.55
_cell_volume 1972.36(11)
_computing_cell_refinement '<i>CrysAlis PRO</i> (Agilent, 2010)'
_computing_data_collection '<i>CrysAlis PRO</i> (Agilent, 2010)'
_computing_data_reduction '<i>CrysAlis PRO</i> (Agilent, 2010)'
_computing_molecular_graphics '<i>OLEX2</i> (Dolomanov <i>et al.</i>, 2009) and <i>Jmol</i> (Jmol, 2011)'
_computing_publication_material
;
<i>PLATON</i> (Spek, 2009) and <i>publCIF</i> (Westrip, 2010)
;
_computing_structure_refinement <i>SHELXS97</i>
_computing_structure_solution '<i>SHELXS97</i> (Sheldrick, 2008)'
_diffrn_ambient_temperature 173(2)
_diffrn_detector_area_resol_mean 16.0143
_diffrn_measured_fraction_theta_full 0.990
_diffrn_measured_fraction_theta_max 0.990
_diffrn_measurement_device_type 'Agilent Xcalibur Sapphire3 Gemini'
_diffrn_measurement_method \w
_diffrn_radiation_monochromator graphite
_diffrn_radiation_source 'Enhance (Cu) X-ray Source'
_diffrn_radiation_type CuK\a
_diffrn_radiation_wavelength 1.54184
_diffrn_reflns_av_R_equivalents 0.0427
_diffrn_reflns_av_sigmaI/netI 0.0300
_diffrn_reflns_limit_h_max 11
_diffrn_reflns_limit_h_min -11
_diffrn_reflns_limit_k_max 14
_diffrn_reflns_limit_k_min -14
_diffrn_reflns_limit_l_max 21
_diffrn_reflns_limit_l_min -21
_diffrn_reflns_number 25194
_diffrn_reflns_theta_full 67.28
_diffrn_reflns_theta_max 67.28
_diffrn_reflns_theta_min 4.55
_exptl_absorpt_coefficient_mu 1.788
_exptl_absorpt_correction_T_max 1.00000
_exptl_absorpt_correction_T_min 0.10975
_exptl_absorpt_correction_type multi-scan
_exptl_absorpt_process_details
;
(<i>CrysAlis PRO</i>; Agilent, 2010)
;
_exptl_crystal_colour colourless
_exptl_crystal_density_diffrn 1.305
_exptl_crystal_density_method 'not measured'
_exptl_crystal_description prism
_exptl_crystal_F_000 824
_exptl_crystal_size_max .27
_exptl_crystal_size_mid .24
_exptl_crystal_size_min .12
_refine_diff_density_max 0.341
_refine_diff_density_min -0.313
_refine_ls_extinction_method none
_refine_ls_goodness_of_fit_ref 1.021
_refine_ls_hydrogen_treatment mixed
_refine_ls_matrix_type full
_refine_ls_number_parameters 527
_refine_ls_number_reflns 6999
_refine_ls_number_restraints 81
_refine_ls_restrained_S_all 1.018
_refine_ls_R_factor_all 0.0443
_refine_ls_R_factor_gt 0.0400
_refine_ls_shift/su_max 0.001
_refine_ls_shift/su_mean 0.000
_refine_ls_structure_factor_coef Fsqd
_refine_ls_weighting_details 'calc w=1/[\s^2^(Fo^2^)+(0.0660P)^2^+0.4378P] where P=(Fo^2^+2Fc^2^)/3'
_refine_ls_weighting_scheme calc
_refine_ls_wR_factor_gt 0.1103
_refine_ls_wR_factor_ref 0.1144
_reflns_number_gt 6214
_reflns_number_total 6999
_reflns_threshold_expression I>2\s(I)
_cod_data_source_file dn2708.cif
_cod_data_source_block I
_cod_original_cell_volume 1972.36(10)
_cod_database_code 2231064
_cod_database_fobs_code 2231064

loop_
_symmetry_equiv_pos_as_xyz
'x, y, z'
'-x, -y, -z'

loop_
_atom_site_type_symbol
_atom_site_label
_atom_site_fract_x
_atom_site_fract_y
_atom_site_fract_z
_atom_site_U_iso_or_equiv
_atom_site_adp_type
_atom_site_calc_flag
_atom_site_refinement_flags
_atom_site_occupancy
_atom_site_symmetry_multiplicity
_atom_site_disorder_assembly
_atom_site_disorder_group
S S11 0.49201(5) 0.41250(4) 0.16266(2) 0.03996(12) Uani d . 1 1 . .
O O11 0.36355(15) 0.60190(15) 0.33568(7) 0.0597(4) Uani d DU 1 1 . .
O O21 0.48790(14) 0.69378(11) 0.23799(7) 0.0461(3) Uani d . 1 1 . .
O O31 0.77622(13) 0.69982(11) 0.32660(7) 0.0436(3) Uani d D 1 1 . .
H H31 0.852(2) 0.702(2) 0.3077(13) 0.065 Uiso d D 1 1 . .
O O41 0.90123(14) 0.54137(12) 0.31132(7) 0.0494(3) Uani d . 1 1 A .
O O51 0.69568(14) 0.39398(11) 0.35277(7) 0.0455(3) Uani d . 1 1 A .
O O61 0.43567(17) 0.30752(11) 0.20417(8) 0.0552(3) Uani d . 1 1 . .
O O71 0.57708(15) 0.41810(12) 0.09820(7) 0.0516(3) Uani d . 1 1 . .
N N11 0.60481(15) 0.51686(13) 0.21844(7) 0.0377(3) Uani d D 1 1 A .
H H11 0.656(2) 0.5792(15) 0.1966(11) 0.045 Uiso d D 1 1 . .
C C11 0.46431(18) 0.61992(16) 0.28350(9) 0.0400(4) Uani d . 1 1 A .
C C21 0.54737(18) 0.53549(15) 0.28902(9) 0.0376(3) Uani d . 1 1 . .
H H21 0.4746 0.4577 0.3062 0.045 Uiso calc R 1 1 A .
C C31 0.68397(18) 0.58310(15) 0.34482(9) 0.0379(3) Uani d . 1 1 A .
C C41 0.77443(19) 0.50450(16) 0.33431(9) 0.0400(4) Uani d . 1 1 . .
C C51 0.6352(2) 0.58202(18) 0.42443(9) 0.0463(4) Uani d . 1 1 . .
H H5A1 0.5827 0.6371 0.4301 0.056 Uiso calc R 1 1 A .
H H5B1 0.5622 0.5019 0.4355 0.056 Uiso calc R 1 1 . .
C C61 0.7683(2) 0.6170(2) 0.47904(11) 0.0575(5) Uani d . 1 1 A .
H H6A1 0.8154 0.5588 0.4767 0.086 Uiso calc R 1 1 . .
H H6B1 0.7321 0.6200 0.5286 0.086 Uiso calc R 1 1 . .
H H6C1 0.8431 0.6949 0.4670 0.086 Uiso calc R 1 1 . .
C C7A1 0.2915(6) 0.6916(5) 0.3353(4) 0.0568(13) Uani d PDU 0.66 1 A 1
H H7A1 0.3701 0.7717 0.3301 0.068 Uiso calc PR 0.66 1 A 1
H H7B1 0.2179 0.6752 0.2935 0.068 Uiso calc PR 0.66 1 A 1
C C8A1 0.2124(4) 0.6844(4) 0.40588(19) 0.0621(9) Uani d PDU 0.66 1 A 1
H H8A1 0.1381 0.6038 0.4117 0.093 Uiso calc PR 0.66 1 A 1
H H8B1 0.1603 0.7394 0.4056 0.093 Uiso calc PR 0.66 1 A 1
H H8C1 0.2869 0.7052 0.4467 0.093 Uiso calc PR 0.66 1 A 1
C C7B1 0.2456(11) 0.6449(11) 0.3313(8) 0.071(3) Uani d PDU 0.34 1 A 2
H H7C1 0.1489 0.5876 0.3497 0.085 Uiso calc PR 0.34 1 A 2
H H7D1 0.2295 0.6673 0.2808 0.085 Uiso calc PR 0.34 1 A 2
C C8B1 0.3134(11) 0.7484(10) 0.3809(5) 0.093(3) Uani d PDU 0.34 1 A 2
H H8D1 0.3265 0.7224 0.4302 0.139 Uiso calc PR 0.34 1 A 2
H H8E1 0.2465 0.7922 0.3827 0.139 Uiso calc PR 0.34 1 A 2
H H8F1 0.4124 0.7996 0.3628 0.139 Uiso calc PR 0.34 1 A 2
C C91 0.7677(2) 0.30975(18) 0.33901(11) 0.0525(4) Uani d . 1 1 . .
H H9A1 0.8184 0.3263 0.2913 0.063 Uiso calc R 1 1 A .
H H9B1 0.6889 0.2287 0.3362 0.063 Uiso calc R 1 1 . .
C C101 0.8821(3) 0.3172(2) 0.39851(14) 0.0725(7) Uani d . 1 1 A .
H H10A1 0.9676 0.3936 0.3967 0.109 Uiso calc R 1 1 . .
H H10B1 0.9188 0.2535 0.3913 0.109 Uiso calc R 1 1 . .
H H10C1 0.8347 0.3095 0.4463 0.109 Uiso calc R 1 1 . .
C C111 0.33817(18) 0.45303(14) 0.14075(9) 0.0370(3) Uani d . 1 1 . .
C C121 0.3501(2) 0.52924(16) 0.08434(9) 0.0423(4) Uani d . 1 1 . .
H H121 0.4370 0.5551 0.0547 0.051 Uiso calc R 1 1 . .
C C131 0.2333(2) 0.56743(17) 0.07165(11) 0.0508(4) Uani d . 1 1 . .
H H131 0.2408 0.6197 0.0327 0.061 Uiso calc R 1 1 . .
C C141 0.1055(2) 0.53164(17) 0.11419(11) 0.0504(4) Uani d . 1 1 . .
C C151 0.0970(2) 0.4554(2) 0.17044(12) 0.0573(5) Uani d . 1 1 . .
H H151 0.0105 0.4301 0.2004 0.069 Uiso calc R 1 1 . .
C C161 0.2117(2) 0.41539(18) 0.18398(11) 0.0516(4) Uani d . 1 1 . .
H H161 0.2039 0.3625 0.2226 0.062 Uiso calc R 1 1 . .
C C171 -0.0214(3) 0.5743(2) 0.10073(16) 0.0741(7) Uani d . 1 1 . .
H H17A1 -0.1189 0.5069 0.0997 0.111 Uiso calc R 1 1 . .
H H17B1 -0.0075 0.6141 0.0536 0.111 Uiso calc R 1 1 . .
H H17C1 -0.0201 0.6298 0.1402 0.111 Uiso calc R 1 1 . .
S S12 0.84903(5) 1.02772(4) 0.29860(2) 0.04747(13) Uani d . 1 1 . .
O O12 1.16142(13) 0.94133(13) 0.16081(7) 0.0505(3) Uani d . 1 1 . .
O O22 1.02729(14) 0.80796(11) 0.24124(7) 0.0470(3) Uani d . 1 1 . .
O O32 0.71903(13) 0.74485(10) 0.13370(7) 0.0409(3) Uani d D 1 1 B .
H H32 0.640(2) 0.746(2) 0.1483(13) 0.061 Uiso d D 1 1 . .
O O42 0.57282(14) 0.88091(13) 0.09183(8) 0.0538(3) Uani d . 1 1 . .
O O52 0.79035(14) 1.03488(11) 0.07151(8) 0.0486(3) Uani d D 1 1 . .
O O62 0.8723(2) 1.12985(13) 0.25634(8) 0.0641(4) Uani d . 1 1 . .
O O72 0.73105(17) 0.98906(16) 0.35091(8) 0.0660(4) Uani d . 1 1 . .
N N12 0.81369(16) 0.91758(14) 0.24099(8) 0.0403(3) Uani d D 1 1 . .
H H12 0.781(2) 0.8512(15) 0.2626(11) 0.048 Uiso d D 1 1 . .
C C12 1.03877(18) 0.88414(15) 0.19833(9) 0.0376(3) Uani d . 1 1 . .
C C22 0.91316(17) 0.92874(14) 0.17950(9) 0.0353(3) Uani d . 1 1 B .
H H22 0.9614 1.0140 0.1670 0.042 Uiso calc R 1 1 . .
C C32 0.81149(17) 0.85996(14) 0.11295(9) 0.0340(3) Uani d . 1 1 . .
C C42 0.70850(18) 0.92560(15) 0.09133(9) 0.0381(4) Uani d . 1 1 B .
C C52 0.90368(19) 0.85057(15) 0.04729(9) 0.0389(4) Uani d . 1 1 B .
H H5A2 0.9816 0.9296 0.0379 0.047 Uiso calc R 1 1 . .
H H5B2 0.9570 0.7979 0.0597 0.047 Uiso calc R 1 1 . .
C C62 0.8076(2) 0.8036(2) -0.02228(11) 0.0579(5) Uani d . 1 1 . .
H H6A2 0.7248 0.7284 -0.0124 0.087 Uiso calc R 1 1 B .
H H6B2 0.8708 0.7914 -0.0607 0.087 Uiso calc R 1 1 . .
H H6C2 0.7651 0.8606 -0.0386 0.087 Uiso calc R 1 1 . .
C C72 1.2928(2) 0.9086(2) 0.17253(11) 0.0564(5) Uani d . 1 1 . .
H H7A2 1.3525 0.9224 0.1274 0.068 Uiso calc R 1 1 . .
H H7B2 1.2575 0.8236 0.1836 0.068 Uiso calc R 1 1 . .
C C82 1.3905(2) 0.9804(2) 0.23496(14) 0.0684(6) Uani d . 1 1 . .
H H8A2 1.4197 1.0645 0.2253 0.103 Uiso calc R 1 1 . .
H H8B2 1.4818 0.9626 0.2400 0.103 Uiso calc R 1 1 . .
H H8C2 1.3339 0.9612 0.2804 0.103 Uiso calc R 1 1 . .
C C9A2 0.7216(7) 1.1129(6) 0.0412(3) 0.0498(13) Uani d PDU 0.58 1 B 1
H H9A2 0.6213 1.0660 0.0182 0.060 Uiso calc PR 0.58 1 B 1
H H9B2 0.7872 1.1633 0.0035 0.060 Uiso calc PR 0.58 1 B 1
C C10A2 0.7047(8) 1.1870(5) 0.1027(3) 0.0780(14) Uani d PDU 0.58 1 B 1
H H10A2 0.6370 1.1364 0.1389 0.117 Uiso calc PR 0.58 1 B 1
H H10B2 0.6617 1.2423 0.0839 0.117 Uiso calc PR 0.58 1 B 1
H H10C2 0.8044 1.2313 0.1259 0.117 Uiso calc PR 0.58 1 B 1
C C9B2 0.6878(9) 1.1038(7) 0.0679(5) 0.0497(18) Uani d PD 0.42 1 B 2
H H9C2 0.6388 1.0954 0.0186 0.060 Uiso calc PR 0.42 1 B 2
H H9D2 0.6080 1.0760 0.1049 0.060 Uiso calc PR 0.42 1 B 2
C C10B2 0.7904(7) 1.2279(5) 0.0836(4) 0.0624(15) Uani d PDU 0.42 1 B 2
H H10D2 0.7326 1.2788 0.0802 0.094 Uiso calc PR 0.42 1 B 2
H H10E2 0.8714 1.2524 0.0478 0.094 Uiso calc PR 0.42 1 B 2
H H10F2 0.8351 1.2347 0.1331 0.094 Uiso calc PR 0.42 1 B 2
C C112 1.0231(2) 1.05241(15) 0.34519(9) 0.0417(4) Uani d . 1 1 . .
C C122 1.0273(2) 0.98059(18) 0.40217(10) 0.0511(4) Uani d . 1 1 . .
H H122 0.9382 0.9163 0.4153 0.061 Uiso calc R 1 1 . .
C C132 1.1631(3) 1.0037(2) 0.43969(11) 0.0589(5) Uani d . 1 1 . .
H H132 1.1667 0.9545 0.4788 0.071 Uiso calc R 1 1 . .
C C142 1.2943(2) 1.0971(2) 0.42160(11) 0.0571(5) Uani d . 1 1 . .
C C152 1.2877(3) 1.1647(2) 0.36312(13) 0.0642(6) Uani d . 1 1 . .
H H152 1.3773 1.2276 0.3490 0.077 Uiso calc R 1 1 . .
C C162 1.1536(3) 1.14287(18) 0.32469(12) 0.0576(5) Uani d . 1 1 . .
H H162 1.1512 1.1900 0.2842 0.069 Uiso calc R 1 1 . .
C C172 1.4417(3) 1.1235(3) 0.46385(17) 0.0910(9) Uani d . 1 1 . .
H H17A2 1.4979 1.0804 0.4411 0.137 Uiso calc R 1 1 . .
H H17B2 1.4202 1.0988 0.5147 0.137 Uiso calc R 1 1 . .
H H17C2 1.5026 1.2084 0.4632 0.137 Uiso calc R 1 1 . .

loop_
_atom_site_aniso_label
_atom_site_aniso_U_33
S11 0.0390(2)
O11 0.0453(7)
O21 0.0516(7)
O31 0.0483(7)
O41 0.0538(7)
O51 0.0473(7)
O61 0.0598(8)
O71 0.0453(7)
N11 0.0351(7)
C11 0.0372(8)
C21 0.0343(8)
C31 0.0363(8)
C41 0.0329(8)
C51 0.0371(9)
C61 0.0392(9)
C7A1 0.059(3)
C8A1 0.0539(18)
C7B1 0.060(5)
C8B1 0.064(5)
C91 0.0532(10)
C101 0.0710(14)
C111 0.0355(8)
C121 0.0391(8)
C131 0.0521(10)
C141 0.0578(11)
C151 0.0580(11)
C161 0.0478(10)
C171 0.0958(18)
S12 0.0417(2)
O12 0.0533(7)
O22 0.0556(7)
O32 0.0473(6)
O42 0.0657(8)
O52 0.0665(8)
O62 0.0549(8)
O72 0.0516(8)
N12 0.0401(7)
C12 0.0405(8)
C22 0.0390(8)
C32 0.0383(8)
C42 0.0375(8)
C52 0.0422(9)
C62 0.0468(10)
C72 0.0577(11)
C82 0.0765(15)
C9A2 0.058(3)
C10A2 0.076(3)
C9B2 0.073(5)
C10B2 0.088(4)
C112 0.0374(8)
C122 0.0469(10)
C132 0.0451(10)
C142 0.0493(10)
C152 0.0713(14)
C162 0.0568(11)
C172 0.0807(18)

loop_
_atom_type_symbol
_atom_type_description
_atom_type_scat_dispersion_real
_atom_type_scat_dispersion_imag
_atom_type_scat_source
C C 0.0181 0.0091 'International Tables Vol C Tables 4.2.6.8 and 6.1.1.4'
H H 0.0000 0.0000 'International Tables Vol C Tables 4.2.6.8 and 6.1.1.4'
N N 0.0311 0.0180 'International Tables Vol C Tables 4.2.6.8 and 6.1.1.4'
O O 0.0492 0.0322 'International Tables Vol C Tables 4.2.6.8 and 6.1.1.4'
S S 0.3331 0.5567 'International Tables Vol C Tables 4.2.6.8 and 6.1.1.4'

loop_
_geom_angle_atom_site_label_3
_geom_angle
O71 120.91(8)
N11 106.45(8)
N11 105.62(8)
C111 107.85(8)
C111 109.08(8)
C111 105.98(7)
C7B1 122.2(6)
C7A1 112.3(3)
C7A1 22.5(5)
H31 110.7(18)
C91 116.00(14)
S11 118.55(11)
H11 114.8(14)
H11 113.0(14)
O11 124.05(16)
C21 124.23(14)
C21 111.71(15)
C11 111.84(13)
C31 108.01(13)
C31 111.30(14)
H21 108.5
H21 108.5
H21 108.5
C51 109.13(14)
C41 108.78(13)
C41 110.99(13)
C21 108.75(13)
C21 113.07(14)
C21 105.98(13)
O51 125.60(16)
C31 122.53(16)
C31 111.87(14)
C31 112.68(15)
H5A1 109.1
H5A1 109.1
H5B1 109.1
H5B1 109.1
H5B1 107.8
H6A1 109.5
H6B1 109.5
H6B1 109.5
H6C1 109.5
H6C1 109.5
H6C1 109.5
O11 108.3(4)
H7A1 110.0
H7A1 110.0
H7B1 110.0
H7B1 110.0
H7B1 108.4
C8B1 98.3(7)
H7C1 112.1
H7C1 112.1
H7D1 112.1
H7D1 112.1
H7D1 109.7
H8D1 109.5
H8E1 109.5
H8E1 109.5
H8F1 109.5
H8F1 109.5
H8F1 109.5
C101 111.26(16)
H9A1 109.4
H9A1 109.4
H9B1 109.4
H9B1 109.4
H9B1 108.0
H10A1 109.5
H10B1 109.5
H10B1 109.5
H10C1 109.5
H10C1 109.5
H10C1 109.5
C161 120.69(16)
S11 119.56(13)
S11 119.56(13)
C131 118.78(17)
H121 120.6
H121 120.6
C141 121.85(18)
H131 119.1
H131 119.1
C131 118.05(17)
C171 120.1(2)
C171 121.8(2)
C161 121.24(18)
H151 119.4
H151 119.4
C111 119.39(18)
H161 120.3
H161 120.3
H17A1 109.5
H17B1 109.5
H17B1 109.5
H17C1 109.5
H17C1 109.5
H17C1 109.5
O72 120.70(10)
N12 107.00(8)
N12 105.77(9)
C112 106.58(9)
C112 107.99(9)
C112 108.32(8)
C72 117.23(14)
H32 108.2(17)
C9A2 122.5(3)
C9B2 108.6(4)
C9B2 22.2(3)
S12 119.77(12)
H12 116.9(14)
H12 111.8(14)
O12 124.87(15)
C22 124.70(14)
C22 110.43(13)
C12 111.69(13)
C32 107.26(12)
C32 112.26(13)
H22 108.5
H22 108.5
H22 108.5
C52 108.40(13)
C42 108.55(12)
C42 109.96(13)
C22 109.83(12)
C22 112.77(13)
C22 107.27(12)
O52 125.97(16)
C32 123.10(16)
C32 110.92(13)
C32 113.37(14)
H5A2 108.9
H5A2 108.9
H5B2 108.9
H5B2 108.9
H5B2 107.7
H6A2 109.5
H6B2 109.5
H6B2 109.5
H6C2 109.5
H6C2 109.5
H6C2 109.5
C82 109.90(17)
H7A2 109.7
H7A2 109.7
H7B2 109.7
H7B2 109.7
H7B2 108.2
H8A2 109.5
H8B2 109.5
H8B2 109.5
H8C2 109.5
H8C2 109.5
H8C2 109.5
C10A2 107.4(4)
H9A2 110.2
H9A2 110.2
H9B2 110.2
H9B2 110.2
H9B2 108.5
O52 104.7(6)
H9C2 110.8
H9C2 110.8
H9D2 110.8
H9D2 110.8
H9D2 108.9
H10D2 109.5
H10E2 109.5
H10E2 109.5
H10F2 109.5
H10F2 109.5
H10F2 109.5
C122 120.33(18)
S12 119.98(14)
S12 119.69(15)
C112 118.94(19)
H122 120.5
H122 120.5
C142 121.50(19)
H132 119.3
H132 119.3
C132 118.2(2)
C172 120.5(2)
C172 121.3(2)
C162 121.2(2)
H152 119.4
H152 119.4
C152 119.70(18)
H162 120.2
H162 120.2
H17A2 109.5
H17B2 109.5
H17B2 109.5
H17C2 109.5
H17C2 109.5
H17C2 109.5

loop_
_geom_bond_distance
1.4266(14)
1.4298(13)
1.6425(15)
1.7615(16)
1.326(2)
1.415(11)
1.504(5)
1.197(2)
1.413(2)
0.804(16)
1.205(2)
1.327(2)
1.465(2)
1.458(2)
0.841(15)
1.530(2)
1.557(2)
1.0000
1.532(2)
1.533(2)
1.519(3)
0.9900
0.9900
0.9800
0.9800
0.9800
1.492(7)
0.9900
0.9900
0.9800
0.9800
0.9800
1.472(13)
0.9900
0.9900
0.9800
0.9800
0.9800
1.501(3)
0.9900
0.9900
0.9800
0.9800
0.9800
1.377(2)
1.383(3)
1.381(3)
0.9500
1.385(3)
0.9500
1.380(3)
1.510(3)
1.381(3)
0.9500
0.9500
0.9800
0.9800
0.9800
1.4266(15)
1.4318(16)
1.6252(15)
1.7675(18)
1.322(2)
1.469(2)
1.202(2)
1.4110(19)
0.813(16)
1.198(2)
1.327(2)
1.461(6)
1.519(7)
1.458(2)
0.855(15)
1.531(2)
1.557(2)
1.0000
1.529(2)
1.539(2)
1.521(3)
0.9900
0.9900
0.9800
0.9800
0.9800
1.498(3)
0.9900
0.9900
0.9800
0.9800
0.9800
1.484(8)
0.9900
0.9900
0.9800
0.9800
0.9800
1.482(10)
0.9900
0.9900
0.9800
0.9800
0.9800
1.376(3)
1.382(3)
1.380(3)
0.9500
1.385(3)
0.9500
1.376(3)
1.509(3)
1.377(3)
0.9500
0.9500
0.9800
0.9800
0.9800

loop_
_geom_hbond_atom_site_label_D
_geom_hbond_atom_site_label_H
_geom_hbond_atom_site_label_A
_geom_hbond_distance_DH
_geom_hbond_distance_HA
_geom_hbond_distance_DA
_geom_hbond_angle_DHA
N11 H11 O32 0.844(15) 2.229(16) 3.0426(18) 161.9(19)
O31 H31 O22 0.804(16) 2.10(2) 2.7747(17) 142(2)
N12 H12 O31 0.857(15) 2.194(16) 3.019(2) 161(2)
O32 H32 O21 0.813(16) 2.145(19) 2.8321(17) 142(2)

loop_
_geom_torsion_atom_site_label_3
_geom_torsion_atom_site_label_4
_geom_torsion
N11 C21 -52.11(14)
N11 C21 178.20(12)
N11 C21 62.54(13)
C11 O21 17.8(6)
C11 O21 -4.9(3)
C11 C21 -162.6(5)
C11 C21 174.6(3)
C21 C11 -86.97(16)
C21 C31 150.22(11)
C21 N11 -25.6(2)
C21 N11 154.86(15)
C21 C31 95.31(19)
C21 C31 -84.23(17)
C31 O31 70.63(16)
C31 O31 -52.50(17)
C31 C51 -167.99(14)
C31 C51 68.88(18)
C31 C41 -46.18(17)
C31 C41 -169.31(13)
C41 O41 -4.2(2)
C41 C31 175.19(14)
C41 O41 -2.6(2)
C41 O41 -122.64(18)
C41 O41 114.22(17)
C41 O51 178.02(13)
C41 O51 57.93(18)
C41 O51 -65.20(16)
C51 C61 -64.5(2)
C51 C61 55.4(2)
C51 C61 174.30(16)
C7A1 C8A1 -165.5(3)
C7A1 C8A1 73(2)
C7B1 C8B1 -101.3(9)
C7B1 C8B1 -31.9(14)
C91 C101 80.6(2)
C111 C121 -161.28(14)
C111 C121 -28.25(16)
C111 C121 85.03(15)
C111 C161 23.77(17)
C111 C161 156.80(15)
C111 C161 -89.92(16)
C121 C131 0.0(3)
C121 C131 -174.93(14)
C131 C141 0.3(3)
C141 C151 -0.1(3)
C141 C171 179.41(18)
C151 C161 -0.3(3)
C151 C161 -179.8(2)
C161 C111 0.5(3)
C161 C151 -0.4(3)
C161 C151 174.53(15)
N12 C22 49.44(15)
N12 C22 179.32(12)
N12 C22 -65.12(14)
C12 O22 0.2(3)
C12 C22 -179.84(15)
C22 C12 92.68(15)
C22 C32 -143.93(11)
C22 N12 29.4(2)
C22 N12 -150.56(14)
C22 C32 -91.1(2)
C22 C32 88.93(17)
C32 O32 -51.41(16)
C32 O32 71.63(16)
C32 C52 -172.42(13)
C32 C52 -49.38(17)
C32 C42 66.37(15)
C32 C42 -170.59(13)
C42 O42 -5.3(4)
C42 O42 14.0(4)
C42 C32 173.6(3)
C42 C32 -167.1(4)
C42 O42 -1.3(2)
C42 O42 117.17(18)
C42 O42 -119.87(17)
C42 O52 179.80(13)
C42 O52 -61.77(17)
C42 O52 61.19(16)
C52 C62 68.54(18)
C52 C62 -49.98(19)
C52 C62 -169.64(15)
C72 C82 -88.6(2)
C9A2 C10A2 95.3(5)
C9A2 C10A2 39.3(12)
C9B2 C10B2 152.0(5)
C9B2 C10B2 -75.6(14)
C112 C162 -13.71(18)
C112 C162 -144.77(17)
C112 C162 101.13(17)
C112 C122 166.24(15)
C112 C122 35.18(18)
C112 C122 -78.92(16)
C122 C132 2.3(3)
C122 C132 -177.69(16)
C132 C142 0.2(3)
C142 C152 -2.2(3)
C142 C172 178.7(2)
C152 C162 1.9(4)
C152 C162 -179.0(2)
C162 C152 -2.6(3)
C162 C152 177.35(18)
C162 C112 0.5(4)
H11 C21 140.2(12)
H12 C22 -143.3(13)
